data_4347698
loop_
_publ_author_name
'K\"uhne, Irina A'
'Kostakis, George E.'
'Anson, Christopher E.'
'Powell, Annie K.'

_publ_section_title
;
 An Undecanuclear Ferrimagnetic Cu9Dy2 Single Molecule Magnet Achieved
 through Ligand Fine-Tuning.
;
_journal_issue 9
_journal_name_full 'Inorganic chemistry'
_journal_page_first 4072
_journal_page_last 4074
_journal_paper_doi 10.1021/acs.inorgchem.6b00490
_journal_volume 55
_journal_year 2016
_chemical_formula_moiety 'C82 H120 Br4 Cu9 Dy2 N8 O38, 6(C H4 O)'
_chemical_formula_sum 'C88 H144 Br4 Cu9 Dy2 N8 O44'
_chemical_formula_weight 3234.60
_space_group_crystal_system triclinic
_space_group_IT_number 2
_space_group_name_Hall '-P 1'
_space_group_name_H-M_alt 'P -1'
_atom_sites_solution_hydrogens mixed
_atom_sites_solution_primary direct
_atom_sites_solution_secondary difmap
_audit_creation_method SHELXL-2014/7
_cell_angle_alpha 109.995(3)
_cell_angle_beta 100.038(3)
_cell_angle_gamma 98.164(3)
_cell_formula_units_Z 1
_cell_length_a 12.571(2)
_cell_length_b 13.409(3)
_cell_length_c 19.071(4)
_cell_measurement_reflns_used 6177
_cell_measurement_temperature 100(2)
_cell_measurement_theta_max 26.31
_cell_measurement_theta_min 2.27
_cell_volume 2903.2(10)
_computing_cell_refinement 'SMART-NT 5.6 (Bruker AXS Inc., 2000)'
_computing_data_collection 'SMART-NT 5.6 (Bruker AXS Inc., 2000)'
_computing_data_reduction 'SAINT+ 6.45 (Bruker AXS Inc., 2000)'
_computing_molecular_graphics 'Diamond 2.1 (Crystal Impact, 1998)'
_computing_publication_material 'SHELXL-2014/7 (Sheldrick, 2015)'
_computing_structure_refinement 'SHELXL-2014/7 (Sheldrick, 2015)'
_computing_structure_solution 'SHELXTL 6.14 (BrukerAXS Inc., 2003)'
_diffrn_ambient_temperature 100(2)
_diffrn_detector_area_resol_mean 8.333
_diffrn_measured_fraction_theta_full 0.991
_diffrn_measured_fraction_theta_max 0.982
_diffrn_measurement_device_type 'Bruker SMART Apex'
_diffrn_measurement_method 'CCD area detector, \w-scans'
_diffrn_radiation_monochromator graphite
_diffrn_radiation_type MoK\a
_diffrn_radiation_wavelength 0.71073
_diffrn_reflns_av_R_equivalents 0.0504
_diffrn_reflns_av_unetI/netI 0.0700
_diffrn_reflns_Laue_measured_fraction_full 0.991
_diffrn_reflns_Laue_measured_fraction_max 0.982
_diffrn_reflns_limit_h_max 15
_diffrn_reflns_limit_h_min -15
_diffrn_reflns_limit_k_max 16
_diffrn_reflns_limit_k_min -16
_diffrn_reflns_limit_l_max 23
_diffrn_reflns_limit_l_min -23
_diffrn_reflns_number 26925
_diffrn_reflns_point_group_measured_fraction_full 0.991
_diffrn_reflns_point_group_measured_fraction_max 0.982
_diffrn_reflns_theta_full 25.242
_diffrn_reflns_theta_max 26.409
_diffrn_reflns_theta_min 1.629
_diffrn_source 'rotating anode'
_exptl_absorpt_coefficient_mu 4.344
_exptl_absorpt_correction_T_max 0.812
_exptl_absorpt_correction_T_min 0.523
_exptl_absorpt_correction_type multi-scan
_exptl_absorpt_process_details 'SADABS 2.10 (Bruker AXS Inc., 2005)'
_exptl_crystal_colour grey
_exptl_crystal_density_diffrn 1.850
_exptl_crystal_description block
_exptl_crystal_F_000 1613
_exptl_crystal_size_max 0.160
_exptl_crystal_size_mid 0.110
_exptl_crystal_size_min 0.050
_refine_diff_density_max 3.427
_refine_diff_density_min -1.433
_refine_diff_density_rms 0.217
_refine_ls_extinction_method none
_refine_ls_goodness_of_fit_ref 1.057
_refine_ls_hydrogen_treatment mixed
_refine_ls_matrix_type full
_refine_ls_number_parameters 715
_refine_ls_number_reflns 11702
_refine_ls_number_restraints 5
_refine_ls_restrained_S_all 1.058
_refine_ls_R_factor_all 0.0815
_refine_ls_R_factor_gt 0.0614
_refine_ls_shift/su_max 0.001
_refine_ls_shift/su_mean 0.000
_refine_ls_structure_factor_coef Fsqd
_refine_ls_weighting_details 'w=1/[\s^2^(Fo^2^)+(0.0885P)^2^+8.5986P] where P=(Fo^2^+2Fc^2^)/3'
_refine_ls_weighting_scheme calc
_refine_ls_wR_factor_gt 0.1527
_refine_ls_wR_factor_ref 0.1649
_reflns_Friedel_coverage 0.000
_reflns_number_gt 9163
_reflns_number_total 11702
_reflns_threshold_expression 'I > 2\s(I)'
_cod_data_source_file ic6b00490_si_002.cif
_cod_data_source_block ah217x
_cod_original_cell_volume 2903.4(10)
_cod_database_code 4347698
_shelx_shelxl_version_number 2014/7
_shelx_space_group_comment
;
The symmetry employed for this shelxl refinement is uniquely defined
by the following loop, which should always be used as a source of
symmetry information in preference to the above space-group names.
They are only intended as comments.
;
_shelx_estimated_absorpt_t_min 0.543
_shelx_estimated_absorpt_t_max 0.812

loop_
_space_group_symop_operation_xyz
'x, y, z'
'-x, -y, -z'

loop_
_atom_site_label
_atom_site_type_symbol
_atom_site_fract_x
_atom_site_fract_y
_atom_site_fract_z
_atom_site_U_iso_or_equiv
_atom_site_adp_type
_atom_site_occupancy
_atom_site_site_symmetry_order
_atom_site_calc_flag
_atom_site_refinement_flags_posn
_atom_site_refinement_flags_adp
_atom_site_refinement_flags_occupancy
_atom_site_disorder_assembly
_atom_site_disorder_group
Dy1 Dy 0.53626(3) 0.39062(3) 0.64103(2) 0.02144(12) Uani 1 1 d . . . . .
Cu1 Cu 0.5000 0.5000 0.5000 0.0203(3) Uani 1 2 d S . P . .
Cu2 Cu 0.60409(7) 0.40436(7) 0.35323(6) 0.0218(2) Uani 1 1 d . . . . .
Cu3 Cu 0.36785(7) 0.25645(8) 0.46678(6) 0.0230(2) Uani 1 1 d . . . . .
Cu4 Cu 0.49018(8) 0.15609(8) 0.31675(6) 0.0251(2) Uani 1 1 d . . . . .
Cu5 Cu 0.49748(9) -0.01689(9) 0.17599(6) 0.0336(3) Uani 1 1 d . . . . .
Br1 Br 0.26623(6) 0.44864(6) 0.49886(5) 0.02368(18) Uani 1 1 d . . . . .
Br2 Br 0.50865(7) 0.05213(7) 0.41327(5) 0.0314(2) Uani 1 1 d . . . . .
O1 O 0.4744(4) 0.4492(4) 0.3881(3) 0.0212(11) Uani 1 1 d D . . . .
H1 H 0.4056 0.3910 0.3615 0.025 Uiso 1 1 calc DR U . . .
O2 O 0.5116(4) 0.3582(4) 0.5063(3) 0.0206(11) Uani 1 1 d D . . . .
H2 H 0.5715 0.3276 0.4839 0.025 Uiso 1 1 calc DR U . . .
O3 O 0.5967(4) 0.5132(4) 0.3092(3) 0.0261(12) Uani 1 1 d . . . . .
C1 C 0.6474(6) 0.5237(7) 0.2567(5) 0.0288(18) Uani 1 1 d . . . . .
C2 C 0.6270(6) 0.6055(7) 0.2281(5) 0.0262(17) Uani 1 1 d . . . . .
O4 O 0.5562(4) 0.6652(4) 0.2637(3) 0.0266(12) Uani 1 1 d . . . . .
C8 C 0.5477(8) 0.7642(7) 0.2519(6) 0.036(2) Uani 1 1 d . . . . .
H8A H 0.5046 0.8039 0.2858 0.054 Uiso 1 1 calc R U . . .
H8B H 0.5106 0.7471 0.1983 0.054 Uiso 1 1 calc R U . . .
H8C H 0.6219 0.8093 0.2637 0.054 Uiso 1 1 calc R U . . .
C3 C 0.6739(7) 0.6224(7) 0.1726(5) 0.0318(19) Uani 1 1 d . . . . .
H3A H 0.6585 0.6781 0.1547 0.038 Uiso 1 1 calc R U . . .
C4 C 0.7446(9) 0.5571(8) 0.1426(6) 0.044(2) Uani 1 1 d . . . . .
H4A H 0.7783 0.5685 0.1043 0.052 Uiso 1 1 calc R U . . .
C5 C 0.7656(7) 0.4769(8) 0.1680(5) 0.038(2) Uani 1 1 d . . . . .
H5A H 0.8131 0.4323 0.1463 0.045 Uiso 1 1 calc R U . . .
C6 C 0.7188(7) 0.4583(7) 0.2258(5) 0.0299(18) Uani 1 1 d . . . . .
C7 C 0.7490(7) 0.3737(7) 0.2513(5) 0.0281(18) Uani 1 1 d . . . . .
H7A H 0.7988 0.3346 0.2274 0.034 Uiso 1 1 calc R U . . .
N1 N 0.7147(5) 0.3471(5) 0.3028(4) 0.0254(14) Uani 1 1 d . . . . .
C9 C 0.7549(6) 0.2605(6) 0.3262(5) 0.0272(18) Uani 1 1 d . . . . .
C10 C 0.7102(6) 0.2646(6) 0.3966(5) 0.0233(16) Uani 1 1 d . . . . .
H10A H 0.7106 0.1952 0.4042 0.028 Uiso 1 1 calc R U . . .
H10B H 0.7590 0.3239 0.4429 0.028 Uiso 1 1 calc R U . . .
O5 O 0.5995(4) 0.2825(4) 0.3872(3) 0.0217(11) Uani 1 1 d . . . . .
C11 C 0.7043(7) 0.1476(7) 0.2615(5) 0.0317(19) Uani 1 1 d . . . . .
H11A H 0.7291 0.1460 0.2147 0.038 Uiso 1 1 calc R U . . .
H11B H 0.7328 0.0915 0.2775 0.038 Uiso 1 1 calc R U . . .
O6 O 0.5877(4) 0.1210(4) 0.2435(3) 0.0264(12) Uani 1 1 d . . . . .
C12 C 0.8807(6) 0.2765(7) 0.3439(5) 0.0310(19) Uani 1 1 d . . . . .
H12A H 0.9045 0.2620 0.2952 0.037 Uiso 1 1 calc R U . . .
H12B H 0.9017 0.2222 0.3650 0.037 Uiso 1 1 calc R U . . .
C13 C 0.9435(7) 0.3899(8) 0.4008(6) 0.044(2) Uani 1 1 d . . . . .
H13A H 1.0233 0.3933 0.4089 0.066 Uiso 1 1 calc R U . . .
H13B H 0.9251 0.4444 0.3799 0.066 Uiso 1 1 calc R U . . .
H13C H 0.9223 0.4045 0.4498 0.066 Uiso 1 1 calc R U . . .
O7 O 0.3658(4) 0.2274(4) 0.3594(3) 0.0234(11) Uani 1 1 d . . . . .
C14 C 0.2731(6) 0.2058(6) 0.3063(5) 0.0236(17) Uani 1 1 d . . . . .
C15 C 0.2820(7) 0.2208(7) 0.2382(5) 0.0301(19) Uani 1 1 d . . . . .
O8 O 0.3874(5) 0.2558(5) 0.2358(3) 0.0314(13) Uani 1 1 d . . . . .
C21 C 0.4073(8) 0.2458(8) 0.1620(5) 0.036(2) Uani 1 1 d . . . . .
H21A H 0.4871 0.2651 0.1667 0.054 Uiso 1 1 calc R U . . .
H21B H 0.3707 0.2948 0.1432 0.054 Uiso 1 1 calc R U . . .
H21C H 0.3777 0.1706 0.1256 0.054 Uiso 1 1 calc R U . . .
C16 C 0.1892(7) 0.2006(8) 0.1802(5) 0.036(2) Uani 1 1 d . . . . .
H16A H 0.1966 0.2130 0.1349 0.043 Uiso 1 1 calc R U . . .
C17 C 0.0846(7) 0.1620(8) 0.1883(6) 0.041(2) Uani 1 1 d . . . . .
H17A H 0.0208 0.1495 0.1488 0.049 Uiso 1 1 calc R U . . .
C18 C 0.0736(7) 0.1422(8) 0.2527(5) 0.036(2) Uani 1 1 d . . . . .
H18A H 0.0025 0.1123 0.2563 0.043 Uiso 1 1 calc R U . . .
C19 C 0.1664(6) 0.1653(6) 0.3140(5) 0.0274(18) Uani 1 1 d . . . . .
C20 C 0.1475(7) 0.1443(6) 0.3806(5) 0.0298(19) Uani 1 1 d . . . . .
H20A H 0.0756 0.1066 0.3770 0.036 Uiso 1 1 calc R U . . .
N2 N 0.2193(5) 0.1722(5) 0.4439(4) 0.0245(14) Uani 1 1 d . . . . .
C22 C 0.1970(7) 0.1481(7) 0.5118(5) 0.0290(18) Uani 1 1 d . . . . .
C23 C 0.2707(7) 0.2438(7) 0.5824(5) 0.0283(18) Uani 1 1 d . . . . .
H23A H 0.2396 0.3095 0.5901 0.034 Uiso 1 1 calc R U . . .
H23B H 0.2738 0.2261 0.6289 0.034 Uiso 1 1 calc R U . . .
O9 O 0.3792(4) 0.2640(5) 0.5704(3) 0.0270(12) Uani 1 1 d . . . . .
C24 C 0.2346(8) 0.0416(7) 0.5020(5) 0.036(2) Uani 1 1 d . . . . .
H24A H 0.1812 -0.0188 0.4589 0.044 Uiso 1 1 calc R U . . .
H24B H 0.3076 0.0465 0.4891 0.044 Uiso 1 1 calc R U . . .
O10 O 0.2428(6) 0.0185(6) 0.5706(4) 0.0526(19) Uani 1 1 d . . . . .
H10 H 0.3001 -0.0054 0.5785 0.079 Uiso 1 1 calc R U . . .
C25 C 0.0773(7) 0.1371(7) 0.5171(5) 0.036(2) Uani 1 1 d . . . . .
H25A H 0.0704 0.1147 0.5608 0.043 Uiso 1 1 calc R U . . .
H25B H 0.0314 0.0776 0.4698 0.043 Uiso 1 1 calc R U . . .
C26 C 0.0296(8) 0.2374(8) 0.5274(6) 0.049(3) Uani 1 1 d . . . . .
H26A H -0.0477 0.2210 0.5301 0.073 Uiso 1 1 calc R U . . .
H26B H 0.0724 0.2966 0.5750 0.073 Uiso 1 1 calc R U . . .
H26C H 0.0333 0.2593 0.4837 0.073 Uiso 1 1 calc R U . . .
O11 O 0.6041(5) -0.0685(5) 0.1225(4) 0.0417(16) Uani 1 1 d . . . . .
C27 C 0.5940(9) -0.1695(9) 0.0772(6) 0.045(2) Uani 1 1 d . . . . .
C28 C 0.6889(10) -0.1975(8) 0.0493(6) 0.047(3) Uani 1 1 d . . . . .
O12 O 0.7789(6) -0.1119(6) 0.0763(4) 0.0529(19) Uani 1 1 d . . . . .
C34 C 0.8761(10) -0.1333(12) 0.0519(7) 0.074(4) Uani 1 1 d . . . . .
H34A H 0.9350 -0.0672 0.0759 0.111 Uiso 1 1 calc R U . . .
H34B H 0.8613 -0.1563 -0.0042 0.111 Uiso 1 1 calc R U . . .
H34C H 0.8995 -0.1912 0.0669 0.111 Uiso 1 1 calc R U . . .
C29 C 0.6865(11) -0.3023(9) 0.0010(6) 0.055(3) Uani 1 1 d . . . . .
H29A H 0.7514 -0.3201 -0.0147 0.065 Uiso 1 1 calc R U . . .
C30 C 0.5858(11) -0.3840(9) -0.0255(6) 0.053(3) Uani 1 1 d . . . . .
H30A H 0.5821 -0.4558 -0.0598 0.063 Uiso 1 1 calc R U . . .
C31 C 0.4981(10) -0.3563(8) -0.0005(6) 0.049(3) Uani 1 1 d . . . . .
H31A H 0.4313 -0.4101 -0.0180 0.059 Uiso 1 1 calc R U . . .
C32 C 0.4984(9) -0.2518(8) 0.0505(6) 0.045(2) Uani 1 1 d . . . . .
C33 C 0.3945(9) -0.2353(7) 0.0737(6) 0.043(2) Uani 1 1 d . . . . .
H33A H 0.3320 -0.2943 0.0508 0.052 Uiso 1 1 calc R U . . .
N3 N 0.3823(7) -0.1472(6) 0.1225(4) 0.0382(18) Uani 1 1 d . . . . .
C35 C 0.2745(8) -0.1352(7) 0.1460(6) 0.039(2) Uani 1 1 d . . . . .
C36 C 0.3088(7) -0.0498(7) 0.2274(6) 0.037(2) Uani 1 1 d . . . . .
H36A H 0.2438 -0.0220 0.2421 0.044 Uiso 1 1 calc R U . . .
H36B H 0.3383 -0.0825 0.2640 0.044 Uiso 1 1 calc R U . . .
O13 O 0.3910(5) 0.0366(5) 0.2305(3) 0.0305(13) Uani 1 1 d . . . . .
C37 C 0.2096(8) -0.0883(9) 0.0932(6) 0.048(3) Uani 1 1 d . . . . .
H37A H 0.1435 -0.0694 0.1117 0.058 Uiso 1 1 calc R U . . .
H37B H 0.2567 -0.0206 0.0959 0.058 Uiso 1 1 calc R U . . .
O14 O 0.1750(7) -0.1630(7) 0.0147(5) 0.068(2) Uani 1 1 d . . . . .
H14 H 0.2117 -0.1405 -0.0118 0.102 Uiso 1 1 calc R U . . .
C38 C 0.2109(8) -0.2418(8) 0.1428(6) 0.046(2) Uani 1 1 d . . . . .
H38A H 0.2619 -0.2753 0.1687 0.055 Uiso 1 1 calc R U . . .
H38B H 0.1829 -0.2918 0.0883 0.055 Uiso 1 1 calc R U . . .
C39 C 0.1112(10) -0.2285(9) 0.1815(7) 0.065(3) Uani 1 1 d . . . . .
H39A H 0.0731 -0.2998 0.1777 0.098 Uiso 1 1 calc R U . . .
H39B H 0.1385 -0.1804 0.2357 0.098 Uiso 1 1 calc R U . . .
H39C H 0.0596 -0.1969 0.1553 0.098 Uiso 1 1 calc R U . . .
N4 N 0.6792(6) 0.4626(6) 0.7928(4) 0.0338(17) Uani 1 1 d . . . . .
O15 O 0.6700(5) 0.3686(5) 0.7436(3) 0.0305(13) Uani 1 1 d . . . . .
O16 O 0.6309(5) 0.5267(5) 0.7698(4) 0.0344(14) Uani 1 1 d . . . . .
O17 O 0.7305(7) 0.4907(7) 0.8598(4) 0.062(2) Uani 1 1 d . . . . .
O18 O 0.5900(5) 0.2198(5) 0.5969(3) 0.0306(13) Uani 1 1 d D . . . .
H18 H 0.559(7) 0.170(6) 0.552(3) 0.037 Uiso 1 1 d D U . . .
C40 C 0.7004(8) 0.1983(8) 0.6042(6) 0.041(2) Uani 1 1 d . . . . .
H40A H 0.7002 0.1313 0.6141 0.062 Uiso 1 1 calc R U . . .
H40B H 0.7520 0.2591 0.6469 0.062 Uiso 1 1 calc R U . . .
H40C H 0.7237 0.1902 0.5564 0.062 Uiso 1 1 calc R U . . .
O19 O 0.7190(4) 0.4486(5) 0.6283(4) 0.0304(13) Uani 1 1 d D . . . .
H19 H 0.724(8) 0.474(7) 0.593(4) 0.036 Uiso 1 1 d D U . . .
C41 C 0.8264(9) 0.4995(13) 0.6803(9) 0.083(5) Uani 1 1 d . . . . .
H41A H 0.8840 0.4876 0.6516 0.124 Uiso 1 1 calc R U . . .
H41B H 0.8370 0.4677 0.7196 0.124 Uiso 1 1 calc R U . . .
H41C H 0.8313 0.5777 0.7051 0.124 Uiso 1 1 calc R U . . .
O51 O 0.2873(10) -0.0882(8) -0.0673(6) 0.086(3) Uani 1 1 d . . . . .
H51 H 0.3046 -0.0241 -0.0651 0.130 Uiso 1 1 calc R U . . .
C51 C 0.3786(12) -0.1340(13) -0.0698(8) 0.079(4) Uani 1 1 d . . . . .
H51A H 0.3960 -0.1478 -0.1199 0.118 Uiso 1 1 calc R U . . .
H51B H 0.3628 -0.2027 -0.0621 0.118 Uiso 1 1 calc R U . . .
H51C H 0.4418 -0.0841 -0.0291 0.118 Uiso 1 1 calc R U . . .
O52 O 0.1068(7) 0.0052(7) 0.6667(5) 0.062(2) Uani 1 1 d . . . . .
H52 H 0.1527 0.0114 0.6405 0.093 Uiso 1 1 calc R U . . .
C52 C 0.1324(11) 0.0976(10) 0.7347(7) 0.069(4) Uani 1 1 d . . . . .
H52A H 0.2020 0.0988 0.7677 0.103 Uiso 1 1 calc R U . . .
H52B H 0.0729 0.0956 0.7615 0.103 Uiso 1 1 calc R U . . .
H52C H 0.1403 0.1630 0.7223 0.103 Uiso 1 1 calc R U . . .
O53A O -0.020(3) -0.316(3) -0.051(2) 0.177(15) Uiso 0.5 1 d D . P A 1
C53A C -0.015(3) -0.418(2) -0.0539(17) 0.074(7) Uiso 0.5 1 d D . P A 1
O53B O 0.001(3) -0.360(3) -0.099(2) 0.168(13) Uiso 0.5 1 d D . P B 2
C53B C 0.074(4) -0.380(4) -0.047(3) 0.132(14) Uiso 0.5 1 d D . P B 2

loop_
_atom_site_aniso_label
_atom_site_aniso_U_11
_atom_site_aniso_U_22
_atom_site_aniso_U_33
_atom_site_aniso_U_23
_atom_site_aniso_U_13
_atom_site_aniso_U_12
Dy1 0.01469(19) 0.0225(2) 0.0290(2) 0.01380(16) 0.00297(14) 0.00205(14)
Cu1 0.0146(6) 0.0191(7) 0.0284(7) 0.0131(6) 0.0026(5) 0.0006(5)
Cu2 0.0138(4) 0.0225(5) 0.0325(5) 0.0150(4) 0.0050(4) 0.0029(4)
Cu3 0.0145(5) 0.0235(5) 0.0303(5) 0.0142(4) 0.0017(4) -0.0040(4)
Cu4 0.0176(5) 0.0223(5) 0.0328(6) 0.0111(4) 0.0022(4) -0.0004(4)
Cu5 0.0312(6) 0.0284(6) 0.0366(6) 0.0108(5) 0.0025(5) 0.0033(5)
Br1 0.0124(4) 0.0240(4) 0.0345(4) 0.0143(3) 0.0026(3) -0.0007(3)
Br2 0.0293(5) 0.0262(4) 0.0381(5) 0.0177(4) 0.0012(4) -0.0013(3)
O1 0.007(2) 0.026(3) 0.032(3) 0.012(2) 0.005(2) 0.003(2)
O2 0.013(3) 0.021(3) 0.030(3) 0.014(2) 0.004(2) 0.002(2)
O3 0.021(3) 0.029(3) 0.035(3) 0.020(3) 0.009(2) 0.003(2)
C1 0.018(4) 0.037(5) 0.029(4) 0.015(4) 0.003(3) -0.003(3)
C2 0.014(4) 0.031(4) 0.030(4) 0.012(4) -0.001(3) 0.000(3)
O4 0.022(3) 0.031(3) 0.037(3) 0.023(3) 0.011(2) 0.009(2)
C8 0.033(5) 0.032(5) 0.052(6) 0.025(5) 0.015(4) 0.006(4)
C3 0.033(5) 0.027(4) 0.037(5) 0.015(4) 0.009(4) 0.001(4)
C4 0.054(6) 0.045(6) 0.049(6) 0.028(5) 0.029(5) 0.016(5)
C5 0.029(5) 0.047(6) 0.049(6) 0.025(5) 0.019(4) 0.015(4)
C6 0.025(4) 0.033(5) 0.033(5) 0.015(4) 0.010(4) 0.003(4)
C7 0.021(4) 0.032(5) 0.036(5) 0.017(4) 0.009(3) 0.006(3)
N1 0.015(3) 0.028(4) 0.031(4) 0.010(3) 0.004(3) 0.004(3)
C9 0.019(4) 0.022(4) 0.042(5) 0.018(4) 0.003(3) 0.002(3)
C10 0.013(4) 0.019(4) 0.039(5) 0.014(4) 0.002(3) 0.003(3)
O5 0.010(2) 0.018(3) 0.036(3) 0.013(2) 0.001(2) -0.001(2)
C11 0.026(5) 0.027(4) 0.041(5) 0.013(4) 0.004(4) 0.007(4)
O6 0.022(3) 0.020(3) 0.032(3) 0.007(2) 0.004(2) 0.000(2)
C12 0.014(4) 0.033(5) 0.049(5) 0.018(4) 0.007(4) 0.007(3)
C13 0.014(4) 0.050(6) 0.067(7) 0.027(5) 0.001(4) 0.003(4)
O7 0.017(3) 0.022(3) 0.028(3) 0.010(2) -0.001(2) 0.001(2)
C14 0.017(4) 0.016(4) 0.032(4) 0.009(3) -0.001(3) -0.007(3)
C15 0.028(5) 0.029(4) 0.030(5) 0.011(4) -0.002(3) 0.005(4)
O8 0.028(3) 0.032(3) 0.035(3) 0.018(3) 0.004(3) -0.003(3)
C21 0.033(5) 0.041(5) 0.030(5) 0.015(4) 0.007(4) -0.005(4)
C16 0.027(5) 0.051(6) 0.031(5) 0.020(4) -0.001(4) 0.008(4)
C17 0.024(5) 0.049(6) 0.042(6) 0.014(5) -0.005(4) 0.008(4)
C18 0.016(4) 0.044(5) 0.041(5) 0.011(4) -0.003(4) 0.006(4)
C19 0.014(4) 0.023(4) 0.037(5) 0.008(4) -0.002(3) -0.001(3)
C20 0.021(4) 0.020(4) 0.046(5) 0.012(4) 0.008(4) -0.001(3)
N2 0.017(3) 0.021(3) 0.031(4) 0.011(3) 0.001(3) -0.005(3)
C22 0.025(4) 0.029(4) 0.034(5) 0.016(4) 0.008(3) -0.004(3)
C23 0.022(4) 0.027(4) 0.035(5) 0.017(4) 0.006(3) -0.009(3)
O9 0.017(3) 0.036(3) 0.033(3) 0.021(3) 0.006(2) 0.001(2)
C24 0.046(6) 0.026(5) 0.043(5) 0.020(4) 0.012(4) 0.006(4)
O10 0.051(5) 0.059(5) 0.071(5) 0.044(4) 0.024(4) 0.025(4)
C25 0.026(5) 0.035(5) 0.042(5) 0.011(4) 0.008(4) 0.001(4)
C26 0.027(5) 0.041(6) 0.069(7) 0.017(5) -0.005(5) 0.008(4)
O11 0.042(4) 0.035(4) 0.036(4) -0.001(3) 0.010(3) 0.009(3)
C27 0.041(6) 0.058(7) 0.038(6) 0.023(5) 0.004(4) 0.013(5)
C28 0.064(7) 0.040(6) 0.030(5) 0.010(4) 0.003(5) 0.015(5)
O12 0.047(4) 0.057(5) 0.047(4) 0.009(4) 0.012(3) 0.013(4)
C34 0.048(7) 0.098(11) 0.059(8) 0.005(7) 0.015(6) 0.022(7)
C29 0.083(9) 0.057(7) 0.038(6) 0.024(5) 0.020(6) 0.038(7)
C30 0.095(10) 0.037(6) 0.035(6) 0.018(5) 0.015(6) 0.025(6)
C31 0.077(8) 0.031(5) 0.038(6) 0.011(4) 0.009(5) 0.017(5)
C32 0.061(7) 0.042(6) 0.033(5) 0.014(4) 0.004(5) 0.017(5)
C33 0.053(6) 0.024(5) 0.041(6) 0.012(4) -0.009(5) 0.000(4)
N3 0.042(5) 0.030(4) 0.039(4) 0.015(4) 0.000(3) 0.003(3)
C35 0.030(5) 0.031(5) 0.049(6) 0.017(4) -0.003(4) -0.001(4)
C36 0.026(5) 0.026(5) 0.049(6) 0.013(4) 0.000(4) -0.003(4)
O13 0.026(3) 0.028(3) 0.030(3) 0.008(3) 0.002(2) -0.002(2)
C37 0.032(5) 0.054(7) 0.051(6) 0.022(5) -0.003(4) -0.001(5)
O14 0.061(6) 0.064(5) 0.060(5) 0.025(4) -0.017(4) -0.010(4)
C38 0.037(6) 0.037(5) 0.059(7) 0.022(5) 0.000(5) -0.001(4)
C39 0.059(8) 0.049(7) 0.075(9) 0.027(6) -0.004(6) -0.012(6)
N4 0.022(4) 0.046(5) 0.040(4) 0.022(4) 0.004(3) 0.019(3)
O15 0.030(3) 0.030(3) 0.033(3) 0.013(3) 0.007(3) 0.009(3)
O16 0.028(3) 0.031(3) 0.042(4) 0.013(3) 0.005(3) 0.009(3)
O17 0.070(6) 0.063(5) 0.038(4) 0.006(4) -0.011(4) 0.030(4)
O18 0.020(3) 0.029(3) 0.038(4) 0.011(3) 0.000(3) 0.003(2)
C40 0.039(6) 0.038(5) 0.043(6) 0.011(5) 0.003(4) 0.016(4)
O19 0.015(3) 0.040(3) 0.043(4) 0.026(3) 0.006(2) 0.003(2)
C41 0.030(6) 0.125(13) 0.116(12) 0.076(11) 0.017(7) 0.010(7)
O51 0.136(10) 0.090(7) 0.083(7) 0.061(6) 0.064(7) 0.059(7)
C51 0.092(11) 0.105(12) 0.064(9) 0.052(8) 0.020(8) 0.043(9)
O52 0.047(5) 0.074(6) 0.067(6) 0.034(5) 0.017(4) 0.000(4)
C52 0.066(8) 0.060(8) 0.054(7) 0.005(6) 0.008(6) -0.019(6)

loop_
_atom_type_symbol
_atom_type_description
_atom_type_scat_dispersion_real
_atom_type_scat_dispersion_imag
_atom_type_scat_source
C C 0.0033 0.0016 'International Tables Vol C Tables 4.2.6.8 and 6.1.1.4'
H H 0.0000 0.0000 'International Tables Vol C Tables 4.2.6.8 and 6.1.1.4'
N N 0.0061 0.0033 'International Tables Vol C Tables 4.2.6.8 and 6.1.1.4'
O O 0.0106 0.0060 'International Tables Vol C Tables 4.2.6.8 and 6.1.1.4'
Br Br -0.2901 2.4595 'International Tables Vol C Tables 4.2.6.8 and 6.1.1.4'
Cu Cu 0.3201 1.2651 'International Tables Vol C Tables 4.2.6.8 and 6.1.1.4'
Dy Dy -0.1892 4.4098 'International Tables Vol C Tables 4.2.6.8 and 6.1.1.4'

loop_
_geom_angle_atom_site_label_1
_geom_angle_atom_site_label_2
_geom_angle_atom_site_label_3
_geom_angle
_geom_angle_site_symmetry_1
_geom_angle_site_symmetry_3
O9 Dy1 O3 80.8(2) . 2_666
O9 Dy1 O18 73.6(2) . .
O3 Dy1 O18 147.08(19) 2_666 .
O9 Dy1 O19 138.6(2) . .
O3 Dy1 O19 133.0(2) 2_666 .
O18 Dy1 O19 79.5(2) . .
O9 Dy1 O1 107.22(18) . 2_666
O3 Dy1 O1 65.22(17) 2_666 2_666
O18 Dy1 O1 142.27(19) . 2_666
O19 Dy1 O1 76.46(17) . 2_666
O9 Dy1 O2 68.94(17) . .
O3 Dy1 O2 109.83(18) 2_666 .
O18 Dy1 O2 79.94(19) . .
O19 Dy1 O2 75.85(18) . .
O1 Dy1 O2 66.29(17) 2_666 .
O9 Dy1 O16 144.7(2) . .
O3 Dy1 O16 72.65(19) 2_666 .
O18 Dy1 O16 119.39(19) . .
O19 Dy1 O16 76.4(2) . .
O1 Dy1 O16 82.43(19) 2_666 .
O2 Dy1 O16 142.05(18) . .
O9 Dy1 O15 123.03(19) . .
O3 Dy1 O15 111.75(19) 2_666 .
O18 Dy1 O15 68.2(2) . .
O19 Dy1 O15 72.26(19) . .
O1 Dy1 O15 128.90(18) 2_666 .
O2 Dy1 O15 138.07(18) . .
O16 Dy1 O15 51.70(19) . .
O9 Dy1 O4 73.19(18) . 2_666
O3 Dy1 O4 61.80(17) 2_666 2_666
O18 Dy1 O4 90.78(19) . 2_666
O19 Dy1 O4 138.74(18) . 2_666
O1 Dy1 O4 126.20(17) 2_666 2_666
O2 Dy1 O4 142.10(17) . 2_666
O16 Dy1 O4 73.94(19) . 2_666
O15 Dy1 O4 66.94(18) . 2_666
O9 Dy1 N4 137.6(2) . .
O3 Dy1 N4 91.3(2) 2_666 .
O18 Dy1 N4 93.9(2) . .
O19 Dy1 N4 74.2(2) . .
O1 Dy1 N4 106.8(2) 2_666 .
O2 Dy1 N4 150.02(19) . .
O16 Dy1 N4 26.0(2) . .
O15 Dy1 N4 25.83(19) . .
O4 Dy1 N4 66.5(2) 2_666 .
O9 Dy1 Cu3 33.77(13) . .
O3 Dy1 Cu3 93.92(14) 2_666 .
O18 Dy1 Cu3 76.01(14) . .
O19 Dy1 Cu3 109.38(15) . .
O1 Dy1 Cu3 85.07(12) 2_666 .
O2 Dy1 Cu3 35.29(12) . .
O16 Dy1 Cu3 164.58(14) . .
O15 Dy1 Cu3 143.29(14) . .
O4 Dy1 Cu3 106.82(13) 2_666 .
N4 Dy1 Cu3 168.17(15) . .
O9 Dy1 Cu2 90.24(14) . 2_666
O3 Dy1 Cu2 32.33(12) 2_666 2_666
O18 Dy1 Cu2 160.96(14) . 2_666
O19 Dy1 Cu2 108.03(14) . 2_666
O1 Dy1 Cu2 33.46(11) 2_666 2_666
O2 Dy1 Cu2 84.95(12) . 2_666
O16 Dy1 Cu2 79.63(14) . 2_666
O15 Dy1 Cu2 130.51(14) . 2_666
O4 Dy1 Cu2 94.12(12) 2_666 2_666
N4 Dy1 Cu2 104.90(15) . 2_666
Cu3 Dy1 Cu2 84.97(3) . 2_666
O1 Cu1 O1 180.00(11) . 2_666
O1 Cu1 O2 95.7(2) . .
O1 Cu1 O2 84.3(2) 2_666 .
O1 Cu1 O2 84.3(2) . 2_666
O1 Cu1 O2 95.7(2) 2_666 2_666
O2 Cu1 O2 180.0 . 2_666
O1 Cu1 Br1 94.59(14) . .
O1 Cu1 Br1 85.41(14) 2_666 .
O2 Cu1 Br1 88.24(14) . .
O2 Cu1 Br1 91.76(14) 2_666 .
O1 Cu1 Br1 85.41(14) . 2_666
O1 Cu1 Br1 94.59(14) 2_666 2_666
O2 Cu1 Br1 91.76(14) . 2_666
O2 Cu1 Br1 88.24(14) 2_666 2_666
Br1 Cu1 Br1 180.0 . 2_666
O1 Cu1 Dy1 42.14(15) . 2_666
O1 Cu1 Dy1 137.86(15) 2_666 2_666
O2 Cu1 Dy1 137.76(15) . 2_666
O2 Cu1 Dy1 42.24(15) 2_666 2_666
Br1 Cu1 Dy1 95.933(16) . 2_666
Br1 Cu1 Dy1 84.067(16) 2_666 2_666
O1 Cu1 Dy1 137.86(15) . .
O1 Cu1 Dy1 42.14(15) 2_666 .
O2 Cu1 Dy1 42.24(15) . .
O2 Cu1 Dy1 137.76(15) 2_666 .
Br1 Cu1 Dy1 84.067(16) . .
Br1 Cu1 Dy1 95.933(16) 2_666 .
Dy1 Cu1 Dy1 180.000(12) 2_666 .
O3 Cu2 N1 94.5(3) . .
O3 Cu2 O5 173.5(2) . .
N1 Cu2 O5 84.9(2) . .
O3 Cu2 O1 83.4(2) . .
N1 Cu2 O1 170.5(3) . .
O5 Cu2 O1 96.1(2) . .
O3 Cu2 Br1 95.34(17) . 2_666
N1 Cu2 Br1 102.5(2) . 2_666
O5 Cu2 Br1 91.13(16) . 2_666
O1 Cu2 Br1 86.90(16) . 2_666
O3 Cu2 Dy1 41.55(16) . 2_666
N1 Cu2 Dy1 136.1(2) . 2_666
O5 Cu2 Dy1 138.64(16) . 2_666
O1 Cu2 Dy1 42.65(15) . 2_666
Br1 Cu2 Dy1 85.24(3) 2_666 2_666
O9 Cu3 N2 86.3(3) . .
O9 Cu3 O7 170.6(2) . .
N2 Cu3 O7 93.7(3) . .
O9 Cu3 O2 86.3(2) . .
N2 Cu3 O2 169.8(3) . .
O7 Cu3 O2 94.7(2) . .
O9 Cu3 Br1 90.84(17) . .
N2 Cu3 Br1 85.9(2) . .
O7 Cu3 Br1 98.53(16) . .
O2 Cu3 Br1 87.20(15) . .
O9 Cu3 Dy1 41.01(16) . .
N2 Cu3 Dy1 126.4(2) . .
O7 Cu3 Dy1 139.90(15) . .
O2 Cu3 Dy1 45.45(15) . .
Br1 Cu3 Dy1 85.79(3) . .
O5 Cu4 O13 168.7(2) . .
O5 Cu4 O6 91.8(2) . .
O13 Cu4 O6 79.0(2) . .
O5 Cu4 O7 89.8(2) . .
O13 Cu4 O7 95.6(2) . .
O6 Cu4 O7 153.8(2) . .
O5 Cu4 Br2 93.11(15) . .
O13 Cu4 Br2 96.55(17) . .
O6 Cu4 Br2 113.05(16) . .
O7 Cu4 Br2 92.92(14) . .
O5 Cu4 Cu5 131.83(16) . .
O13 Cu4 Cu5 40.32(18) . .
O6 Cu4 Cu5 40.54(15) . .
O7 Cu4 Cu5 134.95(15) . .
Br2 Cu4 Cu5 99.90(4) . .
O11 Cu5 O6 97.4(3) . .
O11 Cu5 O13 179.4(3) . .
O6 Cu5 O13 82.0(2) . .
O11 Cu5 N3 95.8(3) . .
O6 Cu5 N3 166.6(3) . .
O13 Cu5 N3 84.8(3) . .
O11 Cu5 Cu4 138.4(2) . .
O6 Cu5 Cu4 42.92(17) . .
O13 Cu5 Cu4 41.04(17) . .
N3 Cu5 Cu4 123.8(3) . .
Cu2 Br1 Cu1 68.20(3) 2_666 .
Cu2 Br1 Cu3 103.93(4) 2_666 .
Cu1 Br1 Cu3 66.91(3) . .
Cu1 O1 Cu2 111.5(2) . .
Cu1 O1 Dy1 104.8(2) . 2_666
Cu2 O1 Dy1 103.9(2) . 2_666
Cu1 O1 H1 112.0 . .
Cu2 O1 H1 112.0 . .
Dy1 O1 H1 112.0 2_666 .
Cu3 O2 Cu1 111.4(2) . .
Cu3 O2 Dy1 99.3(2) . .
Cu1 O2 Dy1 104.4(2) . .
Cu3 O2 H2 113.5 . .
Cu1 O2 H2 113.5 . .
Dy1 O2 H2 113.5 . .
C1 O3 Cu2 125.7(5) . .
C1 O3 Dy1 127.8(5) . 2_666
Cu2 O3 Dy1 106.1(2) . 2_666
O3 C1 C6 124.7(7) . .
O3 C1 C2 117.5(8) . .
C6 C1 C2 117.8(7) . .
C3 C2 O4 125.3(7) . .
C3 C2 C1 122.5(8) . .
O4 C2 C1 112.2(7) . .
C2 O4 C8 117.4(6) . .
C2 O4 Dy1 120.2(4) . 2_666
C8 O4 Dy1 122.0(5) . 2_666
O4 C8 H8A 109.5 . .
O4 C8 H8B 109.5 . .
H8A C8 H8B 109.5 . .
O4 C8 H8C 109.5 . .
H8A C8 H8C 109.5 . .
H8B C8 H8C 109.5 . .
C2 C3 C4 119.2(8) . .
C2 C3 H3A 120.4 . .
C4 C3 H3A 120.4 . .
C5 C4 C3 120.2(8) . .
C5 C4 H4A 119.9 . .
C3 C4 H4A 119.9 . .
C4 C5 C6 121.7(9) . .
C4 C5 H5A 119.1 . .
C6 C5 H5A 119.1 . .
C1 C6 C5 118.7(8) . .
C1 C6 C7 123.5(7) . .
C5 C6 C7 117.9(8) . .
N1 C7 C6 125.7(8) . .
N1 C7 H7A 117.2 . .
C6 C7 H7A 117.2 . .
C7 N1 C9 120.9(7) . .
C7 N1 Cu2 125.3(6) . .
C9 N1 Cu2 113.7(5) . .
N1 C9 C12 113.1(6) . .
N1 C9 C10 105.3(6) . .
C12 C9 C10 111.5(7) . .
N1 C9 C11 110.0(7) . .
C12 C9 C11 108.4(7) . .
C10 C9 C11 108.5(6) . .
O5 C10 C9 110.8(6) . .
O5 C10 H10A 109.5 . .
C9 C10 H10A 109.5 . .
O5 C10 H10B 109.5 . .
C9 C10 H10B 109.5 . .
H10A C10 H10B 108.1 . .
C10 O5 Cu4 113.3(4) . .
C10 O5 Cu2 105.5(4) . .
Cu4 O5 Cu2 112.1(3) . .
O6 C11 C9 113.4(7) . .
O6 C11 H11A 108.9 . .
C9 C11 H11A 108.9 . .
O6 C11 H11B 108.9 . .
C9 C11 H11B 108.9 . .
H11A C11 H11B 107.7 . .
C11 O6 Cu5 125.2(5) . .
C11 O6 Cu4 127.0(5) . .
Cu5 O6 Cu4 96.5(2) . .
C9 C12 C13 114.7(7) . .
C9 C12 H12A 108.6 . .
C13 C12 H12A 108.6 . .
C9 C12 H12B 108.6 . .
C13 C12 H12B 108.6 . .
H12A C12 H12B 107.6 . .
C12 C13 H13A 109.5 . .
C12 C13 H13B 109.5 . .
H13A C13 H13B 109.5 . .
C12 C13 H13C 109.5 . .
H13A C13 H13C 109.5 . .
H13B C13 H13C 109.5 . .
C14 O7 Cu3 122.7(5) . .
C14 O7 Cu4 113.8(5) . .
Cu3 O7 Cu4 117.3(2) . .
O7 C14 C15 117.6(7) . .
O7 C14 C19 123.6(7) . .
C15 C14 C19 118.7(7) . .
O8 C15 C16 124.8(8) . .
O8 C15 C14 114.0(7) . .
C16 C15 C14 121.2(8) . .
C15 O8 C21 117.3(7) . .
O8 C21 H21A 109.5 . .
O8 C21 H21B 109.5 . .
H21A C21 H21B 109.5 . .
O8 C21 H21C 109.5 . .
H21A C21 H21C 109.5 . .
H21B C21 H21C 109.5 . .
C15 C16 C17 119.8(8) . .
C15 C16 H16A 120.1 . .
C17 C16 H16A 120.1 . .
C18 C17 C16 120.4(8) . .
C18 C17 H17A 119.8 . .
C16 C17 H17A 119.8 . .
C17 C18 C19 121.0(8) . .
C17 C18 H18A 119.5 . .
C19 C18 H18A 119.5 . .
C18 C19 C14 118.8(8) . .
C18 C19 C20 117.6(7) . .
C14 C19 C20 123.6(7) . .
N2 C20 C19 125.5(7) . .
N2 C20 H20A 117.3 . .
C19 C20 H20A 117.3 . .
C20 N2 C22 124.0(7) . .
C20 N2 Cu3 124.8(6) . .
C22 N2 Cu3 111.2(5) . .
N2 C22 C25 114.7(7) . .
N2 C22 C24 103.9(7) . .
C25 C22 C24 111.1(7) . .
N2 C22 C23 105.1(6) . .
C25 C22 C23 109.9(7) . .
C24 C22 C23 112.1(7) . .
O9 C23 C22 109.0(7) . .
O9 C23 H23A 109.9 . .
C22 C23 H23A 109.9 . .
O9 C23 H23B 109.9 . .
C22 C23 H23B 109.9 . .
H23A C23 H23B 108.3 . .
C23 O9 Cu3 109.0(5) . .
C23 O9 Dy1 133.0(5) . .
Cu3 O9 Dy1 105.2(2) . .
O10 C24 C22 111.5(7) . .
O10 C24 H24A 109.3 . .
C22 C24 H24A 109.3 . .
O10 C24 H24B 109.3 . .
C22 C24 H24B 109.3 . .
H24A C24 H24B 108.0 . .
C24 O10 H10 109.5 . .
C22 C25 C26 116.5(8) . .
C22 C25 H25A 108.2 . .
C26 C25 H25A 108.2 . .
C22 C25 H25B 108.2 . .
C26 C25 H25B 108.2 . .
H25A C25 H25B 107.3 . .
C25 C26 H26A 109.5 . .
C25 C26 H26B 109.5 . .
H26A C26 H26B 109.5 . .
C25 C26 H26C 109.5 . .
H26A C26 H26C 109.5 . .
H26B C26 H26C 109.5 . .
C27 O11 Cu5 124.4(6) . .
O11 C27 C32 126.4(10) . .
O11 C27 C28 117.0(9) . .
C32 C27 C28 116.6(10) . .
O12 C28 C29 125.3(11) . .
O12 C28 C27 113.4(9) . .
C29 C28 C27 121.3(11) . .
C28 O12 C34 116.8(9) . .
O12 C34 H34A 109.5 . .
O12 C34 H34B 109.5 . .
H34A C34 H34B 109.5 . .
O12 C34 H34C 109.5 . .
H34A C34 H34C 109.5 . .
H34B C34 H34C 109.5 . .
C28 C29 C30 119.9(11) . .
C28 C29 H29A 120.0 . .
C30 C29 H29A 120.0 . .
C31 C30 C29 118.0(10) . .
C31 C30 H30A 121.0 . .
C29 C30 H30A 121.0 . .
C30 C31 C32 123.7(11) . .
C30 C31 H31A 118.2 . .
C32 C31 H31A 118.2 . .
C27 C32 C31 120.4(11) . .
C27 C32 C33 122.8(9) . .
C31 C32 C33 116.7(10) . .
N3 C33 C32 124.8(9) . .
N3 C33 H33A 117.6 . .
C32 C33 H33A 117.6 . .
C33 N3 C35 122.7(8) . .
C33 N3 Cu5 124.8(7) . .
C35 N3 Cu5 112.5(6) . .
C38 C35 N3 111.5(8) . .
C38 C35 C36 111.9(8) . .
N3 C35 C36 104.6(7) . .
C38 C35 C37 112.9(8) . .
N3 C35 C37 107.0(8) . .
C36 C35 C37 108.5(8) . .
O13 C36 C35 109.0(7) . .
O13 C36 H36A 109.9 . .
C35 C36 H36A 109.9 . .
O13 C36 H36B 109.9 . .
C35 C36 H36B 109.9 . .
H36A C36 H36B 108.3 . .
C36 O13 Cu5 111.2(5) . .
C36 O13 Cu4 131.3(5) . .
Cu5 O13 Cu4 98.6(3) . .
O14 C37 C35 112.4(9) . .
O14 C37 H37A 109.1 . .
C35 C37 H37A 109.1 . .
O14 C37 H37B 109.1 . .
C35 C37 H37B 109.1 . .
H37A C37 H37B 107.9 . .
C37 O14 H14 109.5 . .
C35 C38 C39 112.9(9) . .
C35 C38 H38A 109.0 . .
C39 C38 H38A 109.0 . .
C35 C38 H38B 109.0 . .
C39 C38 H38B 109.0 . .
H38A C38 H38B 107.8 . .
C38 C39 H39A 109.5 . .
C38 C39 H39B 109.5 . .
H39A C39 H39B 109.5 . .
C38 C39 H39C 109.5 . .
H39A C39 H39C 109.5 . .
H39B C39 H39C 109.5 . .
O17 N4 O15 122.1(7) . .
O17 N4 O16 121.3(8) . .
O15 N4 O16 116.6(7) . .
O17 N4 Dy1 173.5(7) . .
O15 N4 Dy1 58.7(4) . .
O16 N4 Dy1 58.2(4) . .
N4 O15 Dy1 95.5(4) . .
N4 O16 Dy1 95.8(5) . .
C40 O18 Dy1 128.7(5) . .
C40 O18 H18 99(7) . .
Dy1 O18 H18 122(6) . .
O18 C40 H40A 109.5 . .
O18 C40 H40B 109.5 . .
H40A C40 H40B 109.5 . .
O18 C40 H40C 109.5 . .
H40A C40 H40C 109.5 . .
H40B C40 H40C 109.5 . .
C41 O19 Dy1 135.5(7) . .
C41 O19 H19 101(6) . .
Dy1 O19 H19 117(6) . .
O19 C41 H41A 109.5 . .
O19 C41 H41B 109.5 . .
H41A C41 H41B 109.5 . .
O19 C41 H41C 109.5 . .
H41A C41 H41C 109.5 . .
H41B C41 H41C 109.5 . .
C51 O51 H51 109.5 . .
O51 C51 H51A 109.5 . .
O51 C51 H51B 109.5 . .
H51A C51 H51B 109.5 . .
O51 C51 H51C 109.5 . .
H51A C51 H51C 109.5 . .
H51B C51 H51C 109.5 . .
C52 O52 H52 109.5 . .
O52 C52 H52A 109.5 . .
O52 C52 H52B 109.5 . .
H52A C52 H52B 109.5 . .
O52 C52 H52C 109.5 . .
H52A C52 H52C 109.5 . .
H52B C52 H52C 109.5 . .

loop_
_geom_bond_atom_site_label_1
_geom_bond_atom_site_label_2
_geom_bond_distance
_geom_bond_site_symmetry_2
Dy1 O9 2.270(5) .
Dy1 O3 2.384(6) 2_666
Dy1 O18 2.394(6) .
Dy1 O19 2.399(5) .
Dy1 O1 2.410(5) 2_666
Dy1 O2 2.410(5) .
Dy1 O16 2.465(6) .
Dy1 O15 2.477(6) .
Dy1 O4 2.575(5) 2_666
Dy1 N4 2.885(7) .
Dy1 Cu3 3.3376(11) .
Dy1 Cu2 3.4528(11) 2_666
Cu1 O1 1.957(5) .
Cu1 O1 1.957(5) 2_666
Cu1 O2 1.969(5) .
Cu1 O2 1.969(5) 2_666
Cu1 Br1 2.9162(9) .
Cu1 Br1 2.9162(9) 2_666
Cu1 Dy1 3.4717(6) 2_666
Cu2 O3 1.922(5) .
Cu2 N1 1.927(7) .
Cu2 O5 1.950(5) .
Cu2 O1 1.961(5) .
Cu2 Br1 2.8603(13) 2_666
Cu2 Dy1 3.4528(11) 2_666
Cu3 O9 1.923(5) .
Cu3 N2 1.933(6) .
Cu3 O7 1.943(5) .
Cu3 O2 1.954(5) .
Cu3 Br1 2.9627(13) .
Cu4 O5 1.925(5) .
Cu4 O13 1.934(6) .
Cu4 O6 1.996(6) .
Cu4 O7 2.087(5) .
Cu4 Br2 2.6614(13) .
Cu4 Cu5 2.9125(16) .
Cu5 O11 1.890(6) .
Cu5 O6 1.905(5) .
Cu5 O13 1.906(6) .
Cu5 N3 1.933(8) .
Br1 Cu2 2.8603(13) 2_666
O1 Dy1 2.410(5) 2_666
O1 H1 1.0000 .
O2 H2 1.0000 .
O3 C1 1.313(9) .
O3 Dy1 2.384(6) 2_666
C1 C6 1.405(12) .
C1 C2 1.417(11) .
C2 C3 1.365(11) .
C2 O4 1.390(10) .
O4 C8 1.436(9) .
O4 Dy1 2.575(5) 2_666
C8 H8A 0.9800 .
C8 H8B 0.9800 .
C8 H8C 0.9800 .
C3 C4 1.393(13) .
C3 H3A 0.9500 .
C4 C5 1.362(13) .
C4 H4A 0.9500 .
C5 C6 1.414(11) .
C5 H5A 0.9500 .
C6 C7 1.450(11) .
C7 N1 1.273(10) .
C7 H7A 0.9500 .
N1 C9 1.498(10) .
C9 C12 1.526(11) .
C9 C10 1.531(11) .
C9 C11 1.548(12) .
C10 O5 1.437(9) .
C10 H10A 0.9900 .
C10 H10B 0.9900 .
C11 O6 1.410(10) .
C11 H11A 0.9900 .
C11 H11B 0.9900 .
C12 C13 1.531(13) .
C12 H12A 0.9900 .
C12 H12B 0.9900 .
C13 H13A 0.9800 .
C13 H13B 0.9800 .
C13 H13C 0.9800 .
O7 C14 1.327(9) .
C14 C15 1.401(11) .
C14 C19 1.425(11) .
C15 O8 1.356(10) .
C15 C16 1.384(11) .
O8 C21 1.437(10) .
C21 H21A 0.9800 .
C21 H21B 0.9800 .
C21 H21C 0.9800 .
C16 C17 1.398(13) .
C16 H16A 0.9500 .
C17 C18 1.369(13) .
C17 H17A 0.9500 .
C18 C19 1.413(11) .
C18 H18A 0.9500 .
C19 C20 1.442(12) .
C20 N2 1.275(10) .
C20 H20A 0.9500 .
N2 C22 1.499(10) .
C22 C25 1.514(12) .
C22 C24 1.530(12) .
C22 C23 1.538(11) .
C23 O9 1.425(9) .
C23 H23A 0.9900 .
C23 H23B 0.9900 .
C24 O10 1.433(10) .
C24 H24A 0.9900 .
C24 H24B 0.9900 .
O10 H10 0.8400 .
C25 C26 1.516(13) .
C25 H25A 0.9900 .
C25 H25B 0.9900 .
C26 H26A 0.9800 .
C26 H26B 0.9800 .
C26 H26C 0.9800 .
O11 C27 1.307(12) .
C27 C32 1.396(15) .
C27 C28 1.435(15) .
C28 O12 1.374(13) .
C28 C29 1.384(14) .
O12 C34 1.415(13) .
C34 H34A 0.9800 .
C34 H34B 0.9800 .
C34 H34C 0.9800 .
C29 C30 1.437(17) .
C29 H29A 0.9500 .
C30 C31 1.327(16) .
C30 H30A 0.9500 .
C31 C32 1.404(14) .
C31 H31A 0.9500 .
C32 C33 1.472(15) .
C33 N3 1.279(12) .
C33 H33A 0.9500 .
N3 C35 1.513(13) .
C35 C38 1.511(12) .
C35 C36 1.522(13) .
C35 C37 1.540(13) .
C36 O13 1.418(10) .
C36 H36A 0.9900 .
C36 H36B 0.9900 .
C37 O14 1.434(12) .
C37 H37A 0.9900 .
C37 H37B 0.9900 .
O14 H14 0.8400 .
C38 C39 1.564(16) .
C38 H38A 0.9900 .
C38 H38B 0.9900 .
C39 H39A 0.9800 .
C39 H39B 0.9800 .
C39 H39C 0.9800 .
N4 O17 1.227(10) .
N4 O15 1.263(9) .
N4 O16 1.270(9) .
O18 C40 1.450(11) .
O18 H18 0.86(4) .
C40 H40A 0.9800 .
C40 H40B 0.9800 .
C40 H40C 0.9800 .
O19 C41 1.444(14) .
O19 H19 0.86(4) .
C41 H41A 0.9800 .
C41 H41B 0.9800 .
C41 H41C 0.9800 .
O51 C51 1.377(15) .
O51 H51 0.8400 .
C51 H51A 0.9800 .
C51 H51B 0.9800 .
C51 H51C 0.9800 .
O52 C52 1.400(13) .
O52 H52 0.8400 .
C52 H52A 0.9800 .
C52 H52B 0.9800 .
C52 H52C 0.9800 .
O53A C53A 1.36(3) .
O53B C53B 1.35(3) .

loop_
_geom_hbond_atom_site_label_D
_geom_hbond_atom_site_label_H
_geom_hbond_atom_site_label_A
_geom_hbond_distance_DH
_geom_hbond_distance_HA
_geom_hbond_distance_DA
_geom_hbond_angle_DHA
_geom_hbond_site_symmetry_A
O1 H1 O7 1.00 2.16 2.913(7) 130.3 .
O1 H1 O8 1.00 2.41 3.049(8) 121.1 .
O2 H2 O5 1.00 1.85 2.651(8) 135.1 .
O10 H10 Br2 0.84 2.56 3.385(7) 167.0 2_656
O14 H14 O51 0.84 1.78 2.624(12) 177.8 .
O18 H18 Br2 0.86(4) 2.49(5) 3.328(6) 165(9) .
O19 H19 Br1 0.86(4) 2.33(4) 3.191(6) 177(9) 2_666
O51 H51 O11 0.84 2.24 2.931(11) 139.4 2_655
O51 H51 O12 0.84 2.28 2.969(12) 139.3 2_655
O52 H52 O10 0.84 1.91 2.748(10) 173.3 .
